data_4064814
loop_
_publ_author_name
'Ate\,sin, T\"ulay A.'
'Kundu, Sabuj'
'Skugrud, Karlyn'
'Lai, Katherine A.'
'Swartz, Brett D.'
'Li, Ting'
'Brennessel, William W.'
'Jones, William D.'

_publ_section_title
;
 Predicting Selectivity in Oxidative Addition of C--S Bonds of Substituted
 Thiophenes to a Platinum(0) Fragment: An Experimental and Theoretical
 Study
;
_journal_issue 17
_journal_name_full Organometallics
_journal_page_first 4578
_journal_paper_doi 10.1021/om200352d
_journal_volume 30
_journal_year 2011
_chemical_formula_moiety 'C19 H35 N P2 Pt S'
_chemical_formula_sum 'C19 H35 N P2 Pt S'
_chemical_formula_weight 566.57
_chemical_name_common Pt(dippe)(CH=CH-CCN=CH-S)
_chemical_name_systematic
; 
 ? 
;
_space_group_IT_number 14
_symmetry_cell_setting monoclinic
_symmetry_space_group_name_Hall '-P 2ybc'
_symmetry_space_group_name_H-M 'P 1 21/c 1'
_atom_sites_solution_hydrogens geom
_atom_sites_solution_primary direct
_atom_sites_solution_secondary difmap
_audit_creation_method SHELXL-97
_cell_angle_alpha 90.00
_cell_angle_beta 103.974(1)
_cell_angle_gamma 90.00
_cell_formula_units_Z 4
_cell_length_a 10.5775(8)
_cell_length_b 13.9219(10)
_cell_length_c 15.3528(11)
_cell_measurement_reflns_used 3757
_cell_measurement_temperature 100.0(1)
_cell_measurement_theta_max 38.06
_cell_measurement_theta_min 2.47
_cell_volume 2193.9(3)
_computing_cell_refinement 'SAINT (Bruker, 2007)'
_computing_data_collection 'APEX2 (Bruker, 2008)'
_computing_data_reduction 'SAINT (Bruker, 2007)'
_computing_molecular_graphics 'SHELXTL (Sheldrick, 2008)'
_computing_publication_material 'SHELXTL (Sheldrick, 2008)'
_computing_structure_refinement 'SHELXL-97 (Sheldrick, 2008)'
_computing_structure_solution 'SIR97 (Altomare et al., 1999)'
_diffrn_ambient_temperature 100.0(1)
_diffrn_measured_fraction_theta_full 0.987
_diffrn_measured_fraction_theta_max 0.987
_diffrn_measurement_device_type 'Bruker SMART APEX II CCD Platform'
_diffrn_measurement_method 'area detector, \w scans per \f'
_diffrn_radiation_monochromator graphite
_diffrn_radiation_source 'fine-focus sealed tube'
_diffrn_radiation_type MoK\a
_diffrn_radiation_wavelength 0.71073
_diffrn_reflns_av_R_equivalents 0.0413
_diffrn_reflns_av_sigmaI/netI 0.0351
_diffrn_reflns_limit_h_max 18
_diffrn_reflns_limit_h_min -18
_diffrn_reflns_limit_k_max 23
_diffrn_reflns_limit_k_min -23
_diffrn_reflns_limit_l_max 26
_diffrn_reflns_limit_l_min -26
_diffrn_reflns_number 52742
_diffrn_reflns_theta_full 37.78
_diffrn_reflns_theta_max 37.78
_diffrn_reflns_theta_min 1.98
_exptl_absorpt_coefficient_mu 6.639
_exptl_absorpt_correction_T_max 0.4530
_exptl_absorpt_correction_T_min 0.2529
_exptl_absorpt_correction_type multi-scan
_exptl_absorpt_process_details 'SADABS (Sheldrick, 2008)'
_exptl_crystal_colour yellow
_exptl_crystal_density_diffrn 1.715
_exptl_crystal_density_method 'not measured'
_exptl_crystal_description block
_exptl_crystal_F_000 1120
_exptl_crystal_size_max 0.22
_exptl_crystal_size_mid 0.18
_exptl_crystal_size_min 0.12
_refine_diff_density_max 3.647
_refine_diff_density_min -1.679
_refine_diff_density_rms 0.162
_refine_ls_extinction_method none
_refine_ls_goodness_of_fit_ref 1.045
_refine_ls_hydrogen_treatment constr
_refine_ls_matrix_type full
_refine_ls_number_parameters 225
_refine_ls_number_reflns 11621
_refine_ls_number_restraints 0
_refine_ls_restrained_S_all 1.045
_refine_ls_R_factor_all 0.0392
_refine_ls_R_factor_gt 0.0265
_refine_ls_shift/su_max 0.003
_refine_ls_shift/su_mean 0.000
_refine_ls_structure_factor_coef Fsqd
_refine_ls_weighting_details 'calc w=1/[\s^2^(Fo^2^)+(0.0281P)^2^+0.4979P] where P=(Fo^2^+2Fc^2^)/3'
_refine_ls_weighting_scheme calc
_refine_ls_wR_factor_gt 0.0579
_refine_ls_wR_factor_ref 0.0619
_reflns_number_gt 9464
_reflns_number_total 11621
_reflns_threshold_expression >2sigma(I)
_cod_data_source_file om200352d_si_002.cif
_cod_data_source_block jonbds30_2B
_cod_database_code 4064814

loop_
_symmetry_equiv_pos_as_xyz
'x, y, z'
'-x, y+1/2, -z+1/2'
'-x, -y, -z'
'x, -y-1/2, z-1/2'

loop_
_atom_site_label
_atom_site_type_symbol
_atom_site_fract_x
_atom_site_fract_y
_atom_site_fract_z
_atom_site_U_iso_or_equiv
_atom_site_adp_type
_atom_site_occupancy
_atom_site_symmetry_multiplicity
_atom_site_calc_flag
_atom_site_refinement_flags
Pt1 Pt 0.722315(7) 0.212090(5) 0.821275(5) 0.01272(2) Uani 1 1 d .
P1 P 0.55968(5) 0.31308(4) 0.75784(4) 0.01470(9) Uani 1 1 d .
P2 P 0.85173(6) 0.29932(4) 0.74862(4) 0.01573(9) Uani 1 1 d .
S1 S 0.88604(5) 0.10114(4) 0.86850(4) 0.01897(10) Uani 1 1 d .
C2 C 0.8428(2) 0.01387(15) 0.93344(14) 0.0183(4) Uani 1 1 d .
H2 H 0.9044 -0.0363 0.9516 0.022 Uiso 1 1 calc R
C3 C 0.7318(2) 0.00680(14) 0.96262(14) 0.0166(3) Uani 1 1 d .
C4 C 0.6222(2) 0.07160(14) 0.94437(14) 0.0168(3) Uani 1 1 d .
H4 H 0.5550 0.0568 0.9735 0.020 Uiso 1 1 calc R
C5 C 0.6019(2) 0.15084(13) 0.89130(13) 0.0143(3) Uani 1 1 d .
H5 H 0.5205 0.1821 0.8860 0.017 Uiso 1 1 calc R
C6 C 0.6252(2) 0.41211(15) 0.70242(15) 0.0198(4) Uani 1 1 d .
H6A H 0.5570 0.4342 0.6501 0.024 Uiso 1 1 calc R
H6B H 0.6474 0.4666 0.7448 0.024 Uiso 1 1 calc R
C7 C 0.7466(2) 0.38333(16) 0.67072(14) 0.0193(4) Uani 1 1 d .
H7A H 0.7971 0.4418 0.6647 0.023 Uiso 1 1 calc R
H7B H 0.7192 0.3530 0.6108 0.023 Uiso 1 1 calc R
C8 C 0.4290(2) 0.26022(16) 0.66839(15) 0.0187(4) Uani 1 1 d .
H8 H 0.3690 0.3133 0.6408 0.022 Uiso 1 1 calc R
C9 C 0.4845(2) 0.21575(17) 0.59471(16) 0.0239(4) Uani 1 1 d .
H9A H 0.4134 0.1889 0.5480 0.036 Uiso 1 1 calc R
H9B H 0.5458 0.1646 0.6203 0.036 Uiso 1 1 calc R
H9C H 0.5299 0.2652 0.5685 0.036 Uiso 1 1 calc R
C10 C 0.3493(2) 0.18645(18) 0.70593(18) 0.0252(5) Uani 1 1 d .
H10A H 0.2837 0.1579 0.6565 0.038 Uiso 1 1 calc R
H10B H 0.3059 0.2181 0.7478 0.038 Uiso 1 1 calc R
H10C H 0.4072 0.1360 0.7375 0.038 Uiso 1 1 calc R
C11 C 0.4730(2) 0.37217(15) 0.83394(15) 0.0202(4) Uani 1 1 d .
H11 H 0.4272 0.3204 0.8596 0.024 Uiso 1 1 calc R
C12 C 0.5691(3) 0.41875(18) 0.91232(16) 0.0271(5) Uani 1 1 d .
H12A H 0.5224 0.4426 0.9559 0.041 Uiso 1 1 calc R
H12B H 0.6127 0.4724 0.8904 0.041 Uiso 1 1 calc R
H12C H 0.6342 0.3713 0.9413 0.041 Uiso 1 1 calc R
C13 C 0.3682(2) 0.44364(17) 0.78660(17) 0.0254(5) Uani 1 1 d .
H13A H 0.3263 0.4724 0.8307 0.038 Uiso 1 1 calc R
H13B H 0.3027 0.4099 0.7408 0.038 Uiso 1 1 calc R
H13C H 0.4087 0.4942 0.7581 0.038 Uiso 1 1 calc R
C14 C 0.9410(2) 0.23234(17) 0.67866(16) 0.0219(4) Uani 1 1 d .
H14 H 1.0072 0.1914 0.7198 0.026 Uiso 1 1 calc R
C15 C 0.8480(3) 0.1650(2) 0.61505(18) 0.0302(5) Uani 1 1 d .
H15A H 0.8970 0.1269 0.5807 0.045 Uiso 1 1 calc R
H15B H 0.7815 0.2029 0.5737 0.045 Uiso 1 1 calc R
H15C H 0.8058 0.1220 0.6500 0.045 Uiso 1 1 calc R
C16 C 1.0141(3) 0.2968(2) 0.62694(19) 0.0304(5) Uani 1 1 d .
H16A H 1.0635 0.2570 0.5942 0.046 Uiso 1 1 calc R
H16B H 1.0741 0.3385 0.6691 0.046 Uiso 1 1 calc R
H16C H 0.9516 0.3364 0.5843 0.046 Uiso 1 1 calc R
C17 C 0.9755(2) 0.37797(17) 0.81953(16) 0.0228(4) Uani 1 1 d .
H17 H 1.0146 0.4182 0.7788 0.027 Uiso 1 1 calc R
C18 C 0.9120(3) 0.4456(2) 0.8747(2) 0.0360(6) Uani 1 1 d .
H18A H 0.9795 0.4839 0.9148 0.054 Uiso 1 1 calc R
H18B H 0.8646 0.4079 0.9103 0.054 Uiso 1 1 calc R
H18C H 0.8513 0.4884 0.8343 0.054 Uiso 1 1 calc R
C19 C 1.0848(3) 0.3203(2) 0.8795(2) 0.0360(6) Uani 1 1 d .
H19A H 1.1474 0.3642 0.9171 0.054 Uiso 1 1 calc R
H19B H 1.1289 0.2819 0.8422 0.054 Uiso 1 1 calc R
H19C H 1.0483 0.2775 0.9179 0.054 Uiso 1 1 calc R
C20 C 0.7217(2) -0.07386(15) 1.01981(15) 0.0197(4) Uani 1 1 d .
N1 N 0.7091(2) -0.13678(15) 1.06553(16) 0.0285(4) Uani 1 1 d .

loop_
_atom_site_aniso_label
_atom_site_aniso_U_11
_atom_site_aniso_U_22
_atom_site_aniso_U_33
_atom_site_aniso_U_23
_atom_site_aniso_U_13
_atom_site_aniso_U_12
Pt1 0.01507(3) 0.01091(3) 0.01203(3) 0.00110(2) 0.00299(2) 0.00047(2)
P1 0.0180(2) 0.01204(19) 0.0146(2) 0.00170(16) 0.00485(18) 0.00209(17)
P2 0.0169(2) 0.0160(2) 0.0143(2) 0.00201(17) 0.00394(18) -0.00163(17)
S1 0.0163(2) 0.0184(2) 0.0225(3) 0.00443(18) 0.00533(18) 0.00190(18)
C2 0.0185(9) 0.0155(8) 0.0187(9) 0.0021(7) 0.0001(7) 0.0013(7)
C3 0.0208(9) 0.0121(8) 0.0150(9) 0.0006(6) 0.0004(7) 0.0010(7)
C4 0.0185(9) 0.0160(8) 0.0159(9) 0.0005(7) 0.0040(7) -0.0019(7)
C5 0.0176(8) 0.0124(7) 0.0131(8) 0.0021(6) 0.0042(6) 0.0005(6)
C6 0.0239(10) 0.0160(8) 0.0203(10) 0.0055(7) 0.0067(8) 0.0027(7)
C7 0.0222(9) 0.0193(9) 0.0171(9) 0.0044(7) 0.0062(7) -0.0002(7)
C8 0.0186(9) 0.0177(8) 0.0184(9) 0.0004(7) 0.0018(7) 0.0017(7)
C9 0.0251(11) 0.0264(11) 0.0190(10) -0.0057(8) 0.0029(8) 0.0016(9)
C10 0.0225(11) 0.0259(10) 0.0275(12) 0.0009(9) 0.0065(9) -0.0043(9)
C11 0.0260(10) 0.0151(8) 0.0218(10) 0.0027(7) 0.0100(8) 0.0049(7)
C12 0.0400(14) 0.0239(11) 0.0177(10) -0.0034(8) 0.0073(9) 0.0049(10)
C13 0.0283(11) 0.0200(10) 0.0303(12) 0.0037(9) 0.0118(9) 0.0101(9)
C14 0.0208(10) 0.0258(10) 0.0206(10) 0.0049(8) 0.0077(8) 0.0036(8)
C15 0.0358(14) 0.0291(12) 0.0280(13) -0.0078(10) 0.0122(11) 0.0007(10)
C16 0.0229(11) 0.0442(15) 0.0270(12) 0.0071(11) 0.0114(9) -0.0007(10)
C17 0.0240(10) 0.0226(10) 0.0208(10) 0.0026(8) 0.0032(8) -0.0085(8)
C18 0.0394(15) 0.0345(14) 0.0324(14) -0.0140(11) 0.0054(12) -0.0123(12)
C19 0.0287(13) 0.0375(14) 0.0334(14) 0.0089(11) -0.0087(11) -0.0099(11)
C20 0.0213(10) 0.0172(9) 0.0200(10) 0.0013(7) 0.0036(8) 0.0006(7)
N1 0.0281(10) 0.0239(9) 0.0339(11) 0.0095(8) 0.0082(9) 0.0026(8)

loop_
_atom_type_symbol
_atom_type_description
_atom_type_scat_dispersion_real
_atom_type_scat_dispersion_imag
_atom_type_scat_source
C C 0.0033 0.0016 'International Tables Vol C Tables 4.2.6.8 and 6.1.1.4'
H H 0.0000 0.0000 'International Tables Vol C Tables 4.2.6.8 and 6.1.1.4'
N N 0.0061 0.0033 'International Tables Vol C Tables 4.2.6.8 and 6.1.1.4'
P P 0.1023 0.0942 'International Tables Vol C Tables 4.2.6.8 and 6.1.1.4'
S S 0.1246 0.1234 'International Tables Vol C Tables 4.2.6.8 and 6.1.1.4'
Pt Pt -1.7033 8.3905 'International Tables Vol C Tables 4.2.6.8 and 6.1.1.4'

loop_
_geom_angle_atom_site_label_1
_geom_angle_atom_site_label_2
_geom_angle_atom_site_label_3
_geom_angle
C5 Pt1 P1 88.85(6)
C5 Pt1 S1 94.09(6)
P1 Pt1 S1 172.87(2)
C5 Pt1 P2 172.93(6)
P1 Pt1 P2 86.72(2)
S1 Pt1 P2 90.94(2)
C6 P1 C11 105.02(10)
C6 P1 C8 104.59(11)
C11 P1 C8 104.55(11)
C6 P1 Pt1 109.49(7)
C11 P1 Pt1 116.69(7)
C8 P1 Pt1 115.36(7)
C7 P2 C14 104.87(10)
C7 P2 C17 103.72(11)
C14 P2 C17 104.67(11)
C7 P2 Pt1 108.19(7)
C14 P2 Pt1 117.52(8)
C17 P2 Pt1 116.47(8)
C2 S1 Pt1 112.04(8)
C3 C2 S1 128.37(17)
C3 C2 H2 115.8
S1 C2 H2 115.8
C2 C3 C4 127.53(19)
C2 C3 C20 116.97(19)
C4 C3 C20 115.49(19)
C5 C4 C3 128.9(2)
C5 C4 H4 115.5
C3 C4 H4 115.5
C4 C5 Pt1 128.85(16)
C4 C5 H5 115.6
Pt1 C5 H5 115.6
C7 C6 P1 112.88(14)
C7 C6 H6A 109.0
P1 C6 H6A 109.0
C7 C6 H6B 109.0
P1 C6 H6B 109.0
H6A C6 H6B 107.8
C6 C7 P2 112.38(14)
C6 C7 H7A 109.1
P2 C7 H7A 109.1
C6 C7 H7B 109.1
P2 C7 H7B 109.1
H7A C7 H7B 107.9
C9 C8 C10 110.66(19)
C9 C8 P1 111.10(16)
C10 C8 P1 111.65(16)
C9 C8 H8 107.7
C10 C8 H8 107.7
P1 C8 H8 107.7
C8 C9 H9A 109.5
C8 C9 H9B 109.5
H9A C9 H9B 109.5
C8 C9 H9C 109.5
H9A C9 H9C 109.5
H9B C9 H9C 109.5
C8 C10 H10A 109.5
C8 C10 H10B 109.5
H10A C10 H10B 109.5
C8 C10 H10C 109.5
H10A C10 H10C 109.5
H10B C10 H10C 109.5
C12 C11 C13 111.51(19)
C12 C11 P1 110.59(17)
C13 C11 P1 113.70(16)
C12 C11 H11 106.9
C13 C11 H11 106.9
P1 C11 H11 106.9
C11 C12 H12A 109.5
C11 C12 H12B 109.5
H12A C12 H12B 109.5
C11 C12 H12C 109.5
H12A C12 H12C 109.5
H12B C12 H12C 109.5
C11 C13 H13A 109.5
C11 C13 H13B 109.5
H13A C13 H13B 109.5
C11 C13 H13C 109.5
H13A C13 H13C 109.5
H13B C13 H13C 109.5
C16 C14 C15 110.9(2)
C16 C14 P2 113.59(18)
C15 C14 P2 109.92(17)
C16 C14 H14 107.4
C15 C14 H14 107.4
P2 C14 H14 107.4
C14 C15 H15A 109.5
C14 C15 H15B 109.5
H15A C15 H15B 109.5
C14 C15 H15C 109.5
H15A C15 H15C 109.5
H15B C15 H15C 109.5
C14 C16 H16A 109.5
C14 C16 H16B 109.5
H16A C16 H16B 109.5
C14 C16 H16C 109.5
H16A C16 H16C 109.5
H16B C16 H16C 109.5
C19 C17 C18 111.2(2)
C19 C17 P2 111.74(17)
C18 C17 P2 110.41(17)
C19 C17 H17 107.8
C18 C17 H17 107.8
P2 C17 H17 107.8
C17 C18 H18A 109.5
C17 C18 H18B 109.5
H18A C18 H18B 109.5
C17 C18 H18C 109.5
H18A C18 H18C 109.5
H18B C18 H18C 109.5
C17 C19 H19A 109.5
C17 C19 H19B 109.5
H19A C19 H19B 109.5
C17 C19 H19C 109.5
H19A C19 H19C 109.5
H19B C19 H19C 109.5
N1 C20 C3 177.4(2)

loop_
_geom_bond_atom_site_label_1
_geom_bond_atom_site_label_2
_geom_bond_distance
Pt1 C5 2.0410(19)
Pt1 P1 2.2529(5)
Pt1 S1 2.3031(5)
Pt1 P2 2.3088(6)
P1 C6 1.841(2)
P1 C11 1.844(2)
P1 C8 1.849(2)
P2 C7 1.842(2)
P2 C14 1.845(2)
P2 C17 1.847(2)
S1 C2 1.703(2)
C2 C3 1.358(3)
C2 H2 0.9500
C3 C4 1.442(3)
C3 C20 1.445(3)
C4 C5 1.357(3)
C4 H4 0.9500
C5 H5 0.9500
C6 C7 1.532(3)
C6 H6A 0.9900
C6 H6B 0.9900
C7 H7A 0.9900
C7 H7B 0.9900
C8 C9 1.526(3)
C8 C10 1.527(3)
C8 H8 1.0000
C9 H9A 0.9800
C9 H9B 0.9800
C9 H9C 0.9800
C10 H10A 0.9800
C10 H10B 0.9800
C10 H10C 0.9800
C11 C12 1.521(3)
C11 C13 1.536(3)
C11 H11 1.0000
C12 H12A 0.9800
C12 H12B 0.9800
C12 H12C 0.9800
C13 H13A 0.9800
C13 H13B 0.9800
C13 H13C 0.9800
C14 C16 1.527(3)
C14 C15 1.529(4)
C14 H14 1.0000
C15 H15A 0.9800
C15 H15B 0.9800
C15 H15C 0.9800
C16 H16A 0.9800
C16 H16B 0.9800
C16 H16C 0.9800
C17 C19 1.522(4)
C17 C18 1.525(4)
C17 H17 1.0000
C18 H18A 0.9800
C18 H18B 0.9800
C18 H18C 0.9800
C19 H19A 0.9800
C19 H19B 0.9800
C19 H19C 0.9800
C20 N1 1.150(3)

loop_
_geom_torsion_atom_site_label_1
_geom_torsion_atom_site_label_2
_geom_torsion_atom_site_label_3
_geom_torsion_atom_site_label_4
_geom_torsion
C5 Pt1 P1 C6 166.21(10)
S1 Pt1 P1 C6 -79.24(18)
P2 Pt1 P1 C6 -8.27(8)
C5 Pt1 P1 C11 47.16(10)
S1 Pt1 P1 C11 161.71(16)
P2 Pt1 P1 C11 -127.32(9)
C5 Pt1 P1 C8 -76.17(10)
S1 Pt1 P1 C8 38.37(19)
P2 Pt1 P1 C8 109.35(8)
C5 Pt1 P2 C7 -60.1(5)
P1 Pt1 P2 C7 -8.76(8)
S1 Pt1 P2 C7 164.51(8)
C5 Pt1 P2 C14 -178.5(5)
P1 Pt1 P2 C14 -127.16(9)
S1 Pt1 P2 C14 46.10(9)
C5 Pt1 P2 C17 56.2(5)
P1 Pt1 P2 C17 107.51(9)
S1 Pt1 P2 C17 -79.23(9)
C5 Pt1 S1 C2 3.20(10)
P1 Pt1 S1 C2 -111.05(17)
P2 Pt1 S1 C2 178.23(8)
Pt1 S1 C2 C3 -4.0(2)
S1 C2 C3 C4 0.9(3)
S1 C2 C3 C20 -178.08(17)
C2 C3 C4 C5 3.5(4)
C20 C3 C4 C5 -177.6(2)
C3 C4 C5 Pt1 -3.0(3)
P1 Pt1 C5 C4 173.03(19)
S1 Pt1 C5 C4 -0.48(19)
P2 Pt1 C5 C4 -135.7(4)
C11 P1 C6 C7 154.07(16)
C8 P1 C6 C7 -96.13(17)
Pt1 P1 C6 C7 28.03(18)
P1 C6 C7 P2 -36.2(2)
C14 P2 C7 C6 154.29(16)
C17 P2 C7 C6 -96.17(18)
Pt1 P2 C7 C6 28.11(18)
C6 P1 C8 C9 64.80(18)
C11 P1 C8 C9 174.93(16)
Pt1 P1 C8 C9 -55.53(17)
C6 P1 C8 C10 -171.14(16)
C11 P1 C8 C10 -61.01(18)
Pt1 P1 C8 C10 68.53(17)
C6 P1 C11 C12 -70.68(17)
C8 P1 C11 C12 179.50(16)
Pt1 P1 C11 C12 50.76(17)
C6 P1 C11 C13 55.67(19)
C8 P1 C11 C13 -54.15(19)
Pt1 P1 C11 C13 177.11(14)
C7 P2 C14 C16 54.7(2)
C17 P2 C14 C16 -54.1(2)
Pt1 P2 C14 C16 174.88(15)
C7 P2 C14 C15 -70.24(19)
C17 P2 C14 C15 -179.09(17)
Pt1 P2 C14 C15 49.93(19)
C7 P2 C17 C19 -171.18(19)
C14 P2 C17 C19 -61.5(2)
Pt1 P2 C17 C19 70.1(2)
C7 P2 C17 C18 64.5(2)
C14 P2 C17 C18 174.20(18)
Pt1 P2 C17 C18 -54.2(2)
C2 C3 C20 N1 179(100)
C4 C3 C20 N1 0(6)
